data_2014076
loop_
_publ_author_name
'Yu-Biao Chen'
'Yao Kang'
'Ye-Yan Qin'
'Zhao-Ji Li'
'Jian-Kai Cheng'
'Yuan-Gen Yao'

_publ_section_title
;Polymeric
 (\m~2~-nitrato-\k^2^<i>O</i>:<i>O</i>')(\m~2~-nitrato-\k^2^<i>O</i>:<i>O</i>)(\m~4~-pyridinium-4-thiolato-\k^4^<i>S</i>:<i>S</i>:<i>S</i>:<i>S</i>)disilver(I)
;
_journal_issue 6
_journal_name_full 'Acta Crystallographica Section C'
_journal_page_first m263
_journal_page_last m265
_journal_paper_doi 10.1107/S0108270104006936
_journal_volume 60
_journal_year 2004
_chemical_formula_iupac '[Ag2 (N O3)2 (C5 H5 N S)]'
_chemical_formula_moiety 'C5 H5 Ag2 N3 O6 S'
_chemical_formula_sum 'C5 H5 Ag2 N3 O6 S'
_chemical_formula_weight 450.92
_chemical_name_systematic
;
Polymeric
(\m~2~-nitrato-\k^2^O:O')(\m~2~-nitrato-\k^2^O:O)(\m~4~-pyridinium-4-
thiolato-\k^4^S:S:S:S)disilver(I)(Ag---Ag)
;
_space_group_IT_number 14
_symmetry_cell_setting monoclinic
_symmetry_space_group_name_Hall '-P 2yn'
_symmetry_space_group_name_H-M 'P 1 21/n 1'
_atom_sites_solution_hydrogens geom
_atom_sites_solution_primary direct
_atom_sites_solution_secondary difmap
_audit_creation_method SHELXL-97
_cell_angle_alpha 90.00
_cell_angle_beta 116.224(2)
_cell_angle_gamma 90.00
_cell_formula_units_Z 4
_cell_length_a 11.1738(9)
_cell_length_b 8.2212(7)
_cell_length_c 12.1466(10)
_cell_measurement_reflns_used 1859
_cell_measurement_temperature 293(2)
_cell_measurement_theta_max 25.04
_cell_measurement_theta_min 2.07
_cell_volume 1000.96(14)
_computing_cell_refinement SMART
_computing_data_collection 'SMART (Siemens, 1996)'
_computing_data_reduction 'SAINT (Siemens, 1996)'
_computing_molecular_graphics SHELXTL
_computing_publication_material 'SHELXL97 (Sheldrick, 1997)'
_computing_structure_refinement SHELXTL
_computing_structure_solution 'SHELXTL (Siemens, 1996)'
_diffrn_ambient_temperature 293(2)
_diffrn_measured_fraction_theta_full 0.974
_diffrn_measured_fraction_theta_max 0.974
_diffrn_measurement_device_type 'Bruker SMART CCD area-detector'
_diffrn_measurement_method '\f and \w'
_diffrn_radiation_monochromator graphite
_diffrn_radiation_source 'fine-focus sealed tube'
_diffrn_radiation_type MoK\a
_diffrn_radiation_wavelength 0.71073
_diffrn_reflns_av_R_equivalents 0.0285
_diffrn_reflns_av_sigmaI/netI 0.0367
_diffrn_reflns_limit_h_max 13
_diffrn_reflns_limit_h_min -12
_diffrn_reflns_limit_k_max 9
_diffrn_reflns_limit_k_min -9
_diffrn_reflns_limit_l_max 6
_diffrn_reflns_limit_l_min -14
_diffrn_reflns_number 3067
_diffrn_reflns_theta_full 25.04
_diffrn_reflns_theta_max 25.04
_diffrn_reflns_theta_min 2.07
_diffrn_standards_decay_% none
_diffrn_standards_interval_count none
_diffrn_standards_interval_time none
_diffrn_standards_number none
_exptl_absorpt_coefficient_mu 4.143
_exptl_absorpt_correction_T_max 0.618098
_exptl_absorpt_correction_T_min 0.376453
_exptl_absorpt_correction_type empirical
_exptl_absorpt_process_details '(SADABS; Sheldrick, 1996)'
_exptl_crystal_colour colorless
_exptl_crystal_density_diffrn 2.992
_exptl_crystal_density_method 'not measured'
_exptl_crystal_description block
_exptl_crystal_F_000 856
_exptl_crystal_size_max .30
_exptl_crystal_size_mid .16
_exptl_crystal_size_min .16
_refine_diff_density_max 1.285
_refine_diff_density_min -1.464
_refine_ls_extinction_coef 0.0052(5)
_refine_ls_extinction_expression Fc^*^=kFc[1+0.001xFc^2^\l^3^/sin(2\q)]^-1/4^
_refine_ls_extinction_method SHELXL97
_refine_ls_goodness_of_fit_ref 1.046
_refine_ls_hydrogen_treatment constr
_refine_ls_matrix_type full
_refine_ls_number_parameters 155
_refine_ls_number_reflns 1735
_refine_ls_number_restraints 0
_refine_ls_restrained_S_all 1.046
_refine_ls_R_factor_gt 0.0428
_refine_ls_shift/su_max 0.000
_refine_ls_shift/su_mean 0.000
_refine_ls_structure_factor_coef Fsqd
_refine_ls_weighting_details 'calc w = 1/[\s^2^(Fo^2^)+(0.0467P)^2^+9.1855P] where P = (Fo^2^+2Fc^2^)/3'
_refine_ls_weighting_scheme calc
_refine_ls_wR_factor_gt 0.0994
_refine_ls_wR_factor_ref 0.1082
_reflns_number_gt 1446
_reflns_number_total 1735
_reflns_threshold_expression I>2\s(I)
_cod_data_source_file sq1154.cif
_cod_data_source_block I
_cod_depositor_comments
;
The following automatic conversions were performed:
'_symmetry_cell_setting' value 'Monoclinic' changed to 'monoclinic'
according to '/home/saulius/struct/CIF-dictionaries/cif_core.dic'
dictionary named 'cif_core.dic' version 2.4.1 from
2010-06-29.

'_geom_bond_publ_flag' value 'No' changed to 'no' according
to '/home/saulius/struct/CIF-dictionaries/cif_core.dic' dictionary named
'cif_core.dic' version 2.4.1 from 2010-06-29 (21 time).

Automatic conversion script
Id: cif_fix_enum 1527 2010-12-29 10:47:43Z saulius 

The following automatic conversions were performed:

'_symmetry_cell_setting' value 'Monoclinic' changed to 'monoclinic'
according to /home/saulius/struct/CIF-dictionaries/cif_core.dic
dictionary named 'cif_core.dic' version 2.4.1 from
2010-06-29.

'_geom_bond_publ_flag' value 'No' changed to 'no'
according to /home/saulius/struct/CIF-dictionaries/cif_core.dic
dictionary named 'cif_core.dic' version 2.4.1 from 2010-06-29 (21
time).

'_geom_angle_publ_flag' value 'No' changed to 'no' according
to /home/saulius/struct/CIF-dictionaries/cif_core.dic dictionary
named 'cif_core.dic' version 2.4.1 from 2010-06-29 (52 times).

Automatic conversion script
Id: cif_fix_values 1715 2011-07-08 13:25:40Z adriana 
;
_cod_original_sg_symbol_H-M 'P 21/n'
_cod_database_code 2014076
_cod_database_fobs_code 2014076

loop_
_symmetry_equiv_pos_as_xyz
'x, y, z'
'-x+1/2, y+1/2, -z+1/2'
'-x, -y, -z'
'x-1/2, -y-1/2, z-1/2'

loop_
_atom_site_label
_atom_site_fract_x
_atom_site_fract_y
_atom_site_fract_z
_atom_site_U_iso_or_equiv
_atom_site_adp_type
_atom_site_calc_flag
_atom_site_refinement_flags
_atom_site_occupancy
_atom_site_disorder_assembly
_atom_site_disorder_group
_atom_site_type_symbol
Ag1 -0.31321(6) 0.87153(7) -0.25664(6) 0.0330(2) Uani d . 1 . . Ag
Ag2 -0.06264(7) 0.84271(9) -0.01379(7) 0.0446(3) Uani d . 1 . . Ag
S1 -0.12295(18) 1.0801(2) -0.20167(16) 0.0232(4) Uani d . 1 . . S
C5 -0.0113(8) 0.8638(9) -0.3011(7) 0.0269(16) Uani d . 1 . . C
H5A -0.0611 0.7850 -0.2849 0.032 Uiso calc R 1 . . H
O3 -0.2605(6) 0.8403(7) 0.0188(6) 0.0439(16) Uani d . 1 . . O
N1 0.1432(6) 0.9345(8) -0.3746(6) 0.0297(15) Uani d . 1 . . N
H1A 0.1983 0.9056 -0.4029 0.036 Uiso calc R 1 . . H
N2 -0.3270(6) 0.9722(8) -0.0064(6) 0.0292(15) Uani d . 1 . . N
C2 0.0493(8) 1.1433(9) -0.3057(7) 0.0280(17) Uani d . 1 . . C
H2A 0.0416 1.2533 -0.2920 0.034 Uiso calc R 1 . . H
O2 -0.3484(7) 1.0406(8) 0.0732(6) 0.0495(17) Uani d . 1 . . O
C3 0.1310(8) 1.0937(11) -0.3561(7) 0.0334(18) Uani d . 1 . . C
H3A 0.1782 1.1702 -0.3776 0.040 Uiso calc R 1 . . H
C1 -0.0227(7) 1.0278(9) -0.2748(6) 0.0221(15) Uani d . 1 . . C
O1 -0.3722(7) 1.0278(8) -0.1115(6) 0.0481(16) Uani d . 1 . . O
C4 0.0733(8) 0.8192(10) -0.3509(7) 0.0326(18) Uani d . 1 . . C
H4A 0.0817 0.7106 -0.3677 0.039 Uiso calc R 1 . . H
O4 -0.0449(5) 0.6019(7) -0.1107(5) 0.0300(12) Uani d . 1 . . O
O5 0.1633(6) 0.6756(8) -0.0173(6) 0.0455(16) Uani d . 1 . . O
O6 0.1087(6) 0.4447(7) -0.1130(6) 0.0412(15) Uani d . 1 . . O
N3 0.0782(6) 0.5747(8) -0.0796(6) 0.0272(14) Uani d . 1 . . N

loop_
_atom_site_aniso_label
_atom_site_aniso_U_11
_atom_site_aniso_U_22
_atom_site_aniso_U_33
_atom_site_aniso_U_12
_atom_site_aniso_U_13
_atom_site_aniso_U_23
Ag1 0.0362(4) 0.0246(4) 0.0392(4) -0.0039(3) 0.0176(3) -0.0010(3)
Ag2 0.0466(4) 0.0470(5) 0.0422(4) 0.0069(3) 0.0214(3) -0.0104(3)
S1 0.0274(10) 0.0197(9) 0.0274(9) -0.0011(7) 0.0165(8) -0.0016(7)
C5 0.038(4) 0.020(4) 0.027(4) -0.002(3) 0.019(3) -0.003(3)
O3 0.049(4) 0.037(3) 0.058(4) 0.015(3) 0.034(3) 0.016(3)
N1 0.033(4) 0.035(4) 0.030(4) 0.004(3) 0.022(3) 0.002(3)
N2 0.033(4) 0.020(3) 0.042(4) -0.001(3) 0.023(3) 0.006(3)
C2 0.035(4) 0.021(4) 0.034(4) -0.002(3) 0.021(4) -0.004(3)
O2 0.077(5) 0.042(4) 0.046(4) 0.004(3) 0.042(4) -0.009(3)
C3 0.035(4) 0.041(5) 0.029(4) -0.004(4) 0.019(4) 0.000(4)
C1 0.027(4) 0.024(4) 0.019(3) -0.001(3) 0.013(3) -0.006(3)
O1 0.072(5) 0.041(4) 0.041(4) 0.016(3) 0.034(3) 0.013(3)
C4 0.041(5) 0.026(4) 0.034(4) 0.010(4) 0.020(4) 0.001(3)
O4 0.028(3) 0.036(3) 0.029(3) 0.005(2) 0.015(2) 0.000(2)
O5 0.035(3) 0.049(4) 0.056(4) -0.014(3) 0.024(3) -0.023(3)
O6 0.048(4) 0.034(3) 0.052(4) 0.004(3) 0.032(3) -0.010(3)
N3 0.033(4) 0.028(3) 0.023(3) 0.002(3) 0.016(3) 0.003(3)

loop_
_atom_type_symbol
_atom_type_description
_atom_type_scat_dispersion_real
_atom_type_scat_dispersion_imag
_atom_type_scat_source
C C 0.0033 0.0016 'International Tables Vol C Tables 4.2.6.8 and 6.1.1.4'
H H 0.0000 0.0000 'International Tables Vol C Tables 4.2.6.8 and 6.1.1.4'
N N 0.0061 0.0033 'International Tables Vol C Tables 4.2.6.8 and 6.1.1.4'
O O 0.0106 0.0060 'International Tables Vol C Tables 4.2.6.8 and 6.1.1.4'
S S 0.1246 0.1234 'International Tables Vol C Tables 4.2.6.8 and 6.1.1.4'
Ag Ag -0.8971 1.1015 'International Tables Vol C Tables 4.2.6.8 and 6.1.1.4'

loop_
_geom_angle_atom_site_label_1
_geom_angle_atom_site_label_2
_geom_angle_atom_site_label_3
_geom_angle_site_symmetry_1
_geom_angle_site_symmetry_3
_geom_angle
_geom_angle_publ_flag
S1 Ag1 O1 2_444 . 119.89(16) yes
S1 Ag1 O4 2_444 2_454 123.17(13) yes
O1 Ag1 O4 . 2_454 77.18(18) yes
S1 Ag1 S1 2_444 . 145.35(5) yes
O1 Ag1 S1 . . 85.40(17) yes
O4 Ag1 S1 2_454 . 83.13(13) yes
S1 Ag1 Ag2 2_444 . 100.39(5) no
O1 Ag1 Ag2 . . 76.87(15) no
O4 Ag1 Ag2 2_454 . 136.16(12) no
S1 Ag1 Ag2 . . 60.12(5) no
O4 Ag2 O3 . . 111.1(2) yes
O4 Ag2 S1 . 3_575 120.16(14) yes
O3 Ag2 S1 . 3_575 102.59(17) yes
O4 Ag2 S1 . . 102.58(13) yes
O3 Ag2 S1 . . 103.16(15) yes
S1 Ag2 S1 3_575 . 116.14(5) yes
O4 Ag2 Ag2 . 3_575 131.82(13) no
O3 Ag2 Ag2 . 3_575 114.86(15) no
S1 Ag2 Ag2 3_575 3_575 62.27(5) no
S1 Ag2 Ag2 . 3_575 53.87(4) no
O4 Ag2 Ag1 . . 79.97(13) no
O3 Ag2 Ag1 . . 69.09(16) no
S1 Ag2 Ag1 3_575 . 159.74(5) no
S1 Ag2 Ag1 . . 51.73(4) no
Ag2 Ag2 Ag1 3_575 . 103.49(4) no
C1 S1 Ag1 . 2_454 108.8(3) no
C1 S1 Ag1 . . 110.0(2) no
Ag1 S1 Ag1 2_454 . 117.28(7) no
C1 S1 Ag2 . 3_575 99.5(2) no
Ag1 S1 Ag2 2_454 3_575 89.96(6) no
Ag1 S1 Ag2 . 3_575 128.50(7) no
C1 S1 Ag2 . . 105.0(3) no
Ag1 S1 Ag2 2_454 . 140.19(7) no
Ag1 S1 Ag2 . . 68.15(5) no
Ag2 S1 Ag2 3_575 . 63.86(5) no
C4 C5 C1 . . 120.3(7) no
C4 C5 H5A . . 119.9 no
C1 C5 H5A . . 119.9 no
N2 O3 Ag2 . . 115.7(4) no
C4 N1 C3 . . 122.7(7) no
C4 N1 H1A . . 118.6 no
C3 N1 H1A . . 118.6 no
O2 N2 O1 . . 120.7(7) no
O2 N2 O3 . . 119.7(7) no
O1 N2 O3 . . 119.6(7) no
C3 C2 C1 . . 119.6(7) no
C3 C2 H2A . . 120.2 no
C1 C2 H2A . . 120.2 no
N1 C3 C2 . . 120.2(8) no
N1 C3 H3A . . 119.9 no
C2 C3 H3A . . 119.9 no
C2 C1 C5 . . 118.0(6) no
C2 C1 S1 . . 122.5(6) no
C5 C1 S1 . . 119.4(6) no
N2 O1 Ag1 . . 115.1(5) no
N1 C4 C5 . . 119.0(7) no
N1 C4 H4A . . 120.5 no
C5 C4 H4A . . 120.5 no
N3 O4 Ag2 . . 108.5(4) no
N3 O4 Ag1 . 2_444 110.3(4) no
Ag2 O4 Ag1 . 2_444 141.0(2) no
O5 N3 O6 . . 122.0(7) no
O5 N3 O4 . . 120.0(6) no
O6 N3 O4 . . 118.0(7) no

loop_
_geom_bond_atom_site_label_1
_geom_bond_atom_site_label_2
_geom_bond_site_symmetry_2
_geom_bond_distance
_geom_bond_publ_flag
Ag1 S1 2_444 2.4870(19) yes
Ag1 O1 . 2.494(6) yes
Ag1 O4 2_454 2.538(6) yes
Ag1 S1 . 2.5791(19) yes
Ag1 Ag2 . 3.0492(10) yes
Ag2 O4 . 2.356(5) yes
Ag2 O3 . 2.412(6) yes
Ag2 S1 3_575 2.5992(19) yes
Ag2 S1 . 2.848(2) yes
Ag2 Ag2 3_575 2.8889(16) yes
S1 C1 . 1.763(7) no
S1 Ag1 2_454 2.4870(19) no
S1 Ag2 3_575 2.5992(19) no
C5 C4 . 1.378(11) no
C5 C1 . 1.404(10) no
C5 H5A . 0.9300 no
O3 N2 . 1.273(8) no
N1 C4 . 1.339(10) no
N1 C3 . 1.345(11) no
N1 H1A . 0.8600 no
N2 O2 . 1.230(8) no
N2 O1 . 1.234(9) no
C2 C3 . 1.367(11) no
C2 C1 . 1.399(10) no
C2 H2A . 0.9300 no
C3 H3A . 0.9300 no
C4 H4A . 0.9300 no
O4 N3 . 1.275(8) no
O4 Ag1 2_444 2.538(6) no
O5 N3 . 1.237(9) no
O6 N3 . 1.242(8) no
